data_4072829
loop_
_publ_author_name
'Clark, George R.'
'Lu, Guo-Liang'
'Roper, Warren R.'
'Wright, L. James'

_publ_section_title
;
 Stepwise Reactions of Acetylenes with Iridium Thiocarbonyl Complexes To
 Produce Isolable Iridacyclobutadienes and Conversion of These to either
 Cyclopentadienyliridium or Tethered Iridabenzene Complexes
;
_journal_issue 9
_journal_name_full Organometallics
_journal_page_first 2167
_journal_paper_doi 10.1021/om061066r
_journal_volume 26
_journal_year 2007
_chemical_formula_sum 'C59.5 H52.5 Cl Ir O6 P2 S'
_chemical_formula_weight 1185.17
_chemical_name_systematic
;
 ?
;
_space_group_IT_number 14
_symmetry_cell_setting monoclinic
_symmetry_space_group_name_Hall '-P 2ybc'
_symmetry_space_group_name_H-M 'P 1 21/c 1'
_atom_sites_solution_hydrogens geom
_atom_sites_solution_primary direct
_atom_sites_solution_secondary difmap
_audit_creation_method SHELXL-97
_cell_angle_alpha 90.00
_cell_angle_beta 100.255(1)
_cell_angle_gamma 90.00
_cell_formula_units_Z 4
_cell_length_a 12.0065(4)
_cell_length_b 19.2784(6)
_cell_length_c 22.4702(8)
_cell_measurement_reflns_used 7323
_cell_measurement_temperature 83(2)
_cell_measurement_theta_max 25.68
_cell_measurement_theta_min 1.72
_cell_volume 5118.0(3)
_computing_cell_refinement 'Siemens SMART (Siemens, 1995)'
_computing_data_collection 'Siemens SMART (Siemens, 1995)'
_computing_data_reduction 'Siemens SAINT (Siemens, 1995)'
_computing_molecular_graphics 'Ortep-III (Burnett & Johnson, 1996)'
_computing_publication_material 'Siemens SMART (Siemens, 1995)'
_computing_structure_refinement 'SHELXL-97 (Sheldrick, 1997)'
_computing_structure_solution 'SHELXS (Sheldrick, 1990)'
_diffrn_ambient_temperature 83(2)
_diffrn_measured_fraction_theta_full 0.995
_diffrn_measured_fraction_theta_max 0.995
_diffrn_measurement_device_type 'Siemens SMART CCD'
_diffrn_measurement_method 'Area detector \w scans'
_diffrn_radiation_monochromator graphite
_diffrn_radiation_source 'fine-focus sealed tube'
_diffrn_radiation_type MoK\a
_diffrn_radiation_wavelength 0.71073
_diffrn_reflns_av_R_equivalents 0.0216
_diffrn_reflns_av_sigmaI/netI 0.0260
_diffrn_reflns_limit_h_max 14
_diffrn_reflns_limit_h_min -14
_diffrn_reflns_limit_k_max 23
_diffrn_reflns_limit_k_min 0
_diffrn_reflns_limit_l_max 27
_diffrn_reflns_limit_l_min 0
_diffrn_reflns_number 29039
_diffrn_reflns_theta_full 25.68
_diffrn_reflns_theta_max 25.68
_diffrn_reflns_theta_min 1.72
_diffrn_standards_decay_% <2
_diffrn_standards_number 0
_exptl_absorpt_coefficient_mu 2.817
_exptl_absorpt_correction_T_max 0.6027
_exptl_absorpt_correction_T_min 0.4476
_exptl_absorpt_correction_type empirical
_exptl_absorpt_process_details 'Sheldrick, 1997'
_exptl_crystal_colour green
_exptl_crystal_density_diffrn 1.538
_exptl_crystal_density_method 'not measured'
_exptl_crystal_description prism
_exptl_crystal_F_000 2390
_exptl_crystal_size_max 0.34
_exptl_crystal_size_mid 0.20
_exptl_crystal_size_min 0.20
_refine_diff_density_max 0.923
_refine_diff_density_min -0.632
_refine_diff_density_rms 0.085
_refine_ls_extinction_method none
_refine_ls_goodness_of_fit_ref 1.086
_refine_ls_hydrogen_treatment riding
_refine_ls_matrix_type full
_refine_ls_number_parameters 613
_refine_ls_number_reflns 9672
_refine_ls_number_restraints 0
_refine_ls_restrained_S_all 1.086
_refine_ls_R_factor_all 0.0306
_refine_ls_R_factor_gt 0.0246
_refine_ls_shift/su_max 0.002
_refine_ls_shift/su_mean 0.000
_refine_ls_structure_factor_coef Fsqd
_refine_ls_weighting_details 'calc w=1/[\s^2^(Fo^2^)+(0.0161P)^2^+10.4179P] where P=(Fo^2^+2Fc^2^)/3'
_refine_ls_weighting_scheme calc
_refine_ls_wR_factor_gt 0.0534
_refine_ls_wR_factor_ref 0.0567
_reflns_number_gt 8648
_reflns_number_total 9672
_reflns_threshold_expression I>2\s(I)
_cod_data_source_file om061066rsi20070208_115402.cif
_cod_data_source_block lu488
_cod_depositor_comments
;
The following automatic conversions were performed:

'_geom_bond_publ_flag' value 'Y' changed to 'y' according to
/home/saulius/struct/CIF-dictionaries/cif_core.dic dictionary named
'cif_core.dic' version 2.4.1 from 2010-06-29 (16
times).

'_geom_bond_publ_flag' value 'N' changed to 'n' according to
/home/saulius/struct/CIF-dictionaries/cif_core.dic dictionary named
'cif_core.dic' version 2.4.1 from 2010-06-29 (109
times).

'_geom_angle_publ_flag' value 'Y' changed to 'y' according
to /home/saulius/struct/CIF-dictionaries/cif_core.dic dictionary
named 'cif_core.dic' version 2.4.1 from 2010-06-29 (31
time).

'_geom_angle_publ_flag' value 'N' changed to 'n' according to
/home/saulius/struct/CIF-dictionaries/cif_core.dic dictionary named
'cif_core.dic' version 2.4.1 from 2010-06-29 (172 times).

Automatic conversion script
Id: cif_fix_values 1715 2011-07-08 13:25:40Z adriana 
;
_cod_original_sg_symbol_H-M P21/c
_cod_original_formula_sum 'C59.50 H52.50 Cl Ir O6 P2 S'
_cod_database_code 4072829

loop_
_symmetry_equiv_pos_as_xyz
'x, y, z'
'-x, y+1/2, -z+1/2'
'-x, -y, -z'
'x, -y-1/2, z-1/2'

loop_
_atom_site_label
_atom_site_type_symbol
_atom_site_fract_x
_atom_site_fract_y
_atom_site_fract_z
_atom_site_U_iso_or_equiv
_atom_site_adp_type
_atom_site_occupancy
_atom_site_symmetry_multiplicity
_atom_site_calc_flag
_atom_site_refinement_flags
_atom_site_disorder_assembly
_atom_site_disorder_group
Ir Ir 0.673591(9) 0.822389(5) 0.223067(5) 0.01138(4) Uani 1 1 d . . .
Cl Cl 0.66285(6) 0.70030(4) 0.18941(3) 0.01735(15) Uani 1 1 d . . .
P1 P 0.47424(6) 0.82862(4) 0.19806(3) 0.01252(14) Uani 1 1 d . . .
P2 P 0.87209(6) 0.80619(4) 0.23929(3) 0.01517(15) Uani 1 1 d . . .
S S 0.69225(6) 0.98671(4) 0.20751(3) 0.01657(15) Uani 1 1 d . . .
O1 O 0.7339(3) 1.05543(14) 0.31625(15) 0.0591(10) Uani 1 1 d . . .
O2 O 0.6504(3) 0.80919(13) 0.46376(11) 0.0413(7) Uani 1 1 d . . .
O3 O 0.6433(2) 0.96013(11) 0.03187(10) 0.0264(5) Uani 1 1 d . . .
O4 O 0.6025(2) 1.02791(13) 0.36907(13) 0.0419(7) Uani 1 1 d . . .
O5 O 0.6879(2) 0.71329(11) 0.41512(10) 0.0282(5) Uani 1 1 d . . .
O6 O 0.65500(19) 1.05150(11) 0.09496(9) 0.0223(5) Uani 1 1 d . . .
C1 C 0.6814(2) 0.91792(15) 0.25500(14) 0.0162(6) Uani 1 1 d . . .
C2 C 0.6730(2) 0.93734(15) 0.31634(13) 0.0170(6) Uani 1 1 d . . .
C3 C 0.6639(2) 0.89151(15) 0.36133(13) 0.0170(6) Uani 1 1 d . . .
H3A H 0.6551 0.9108 0.3981 0.020 Uiso 1 1 calc R . .
C4 C 0.6663(2) 0.81721(16) 0.35912(13) 0.0178(6) Uani 1 1 d . . .
C5 C 0.6704(2) 0.78241(15) 0.30690(13) 0.0163(6) Uani 1 1 d . . .
H5A H 0.6720 0.7343 0.3097 0.020 Uiso 1 1 calc R . .
C6 C 0.6749(2) 0.87138(15) 0.13944(13) 0.0149(6) Uani 1 1 d . . .
H6A H 0.6726 0.8457 0.1042 0.018 Uiso 1 1 calc R . .
C7 C 0.6793(2) 0.94086(15) 0.13864(13) 0.0158(6) Uani 1 1 d . . .
C8 C 0.6761(3) 1.01333(17) 0.33371(14) 0.0230(7) Uani 1 1 d . . .
C9 C 0.6659(3) 0.78141(17) 0.41735(14) 0.0229(7) Uani 1 1 d . . .
C10 C 0.6591(3) 0.98320(15) 0.08298(14) 0.0187(6) Uani 1 1 d . . .
C11 C 0.6035(4) 1.1005(2) 0.3882(2) 0.0539(12) Uani 1 1 d . . .
H11A H 0.5482 1.1071 0.4137 0.081 Uiso 1 1 calc R . .
H11B H 0.5857 1.1298 0.3533 0.081 Uiso 1 1 calc R . .
H11C H 0.6772 1.1121 0.4102 0.081 Uiso 1 1 calc R . .
C13 C 0.6226(3) 1.09663(17) 0.04311(15) 0.0298(8) Uani 1 1 d . . .
H13A H 0.6224 1.1439 0.0565 0.045 Uiso 1 1 calc R . .
H13B H 0.5482 1.0843 0.0224 0.045 Uiso 1 1 calc R . .
H13C H 0.6756 1.0916 0.0161 0.045 Uiso 1 1 calc R . .
C15 C 0.6962(4) 0.67598(18) 0.47124(15) 0.0353(9) Uani 1 1 d . . .
H15A H 0.7117 0.6280 0.4647 0.053 Uiso 1 1 calc R . .
H15B H 0.6261 0.6799 0.4859 0.053 Uiso 1 1 calc R . .
H15C H 0.7563 0.6952 0.5005 0.053 Uiso 1 1 calc R . .
C21 C 0.4061(2) 0.79221(14) 0.12490(13) 0.0150(6) Uani 1 1 d . . .
C22 C 0.4671(3) 0.76560(15) 0.08256(13) 0.0171(6) Uani 1 1 d . . .
H22A H 0.5457 0.7636 0.0916 0.021 Uiso 1 1 calc R . .
C23 C 0.4098(3) 0.74203(16) 0.02661(14) 0.0211(7) Uani 1 1 d . . .
H23A H 0.4503 0.7238 -0.0014 0.025 Uiso 1 1 calc R . .
C24 C 0.2928(3) 0.74576(17) 0.01270(15) 0.0261(7) Uani 1 1 d . . .
H24A H 0.2550 0.7311 -0.0249 0.031 Uiso 1 1 calc R . .
C25 C 0.2321(3) 0.77146(18) 0.05514(15) 0.0282(8) Uani 1 1 d . . .
H25A H 0.1535 0.7734 0.0460 0.034 Uiso 1 1 calc R . .
C26 C 0.2880(3) 0.79417(17) 0.11082(14) 0.0222(7) Uani 1 1 d . . .
H26A H 0.2468 0.8109 0.1391 0.027 Uiso 1 1 calc R . .
C31 C 0.4250(2) 0.91865(15) 0.19185(13) 0.0146(6) Uani 1 1 d . . .
C32 C 0.4197(2) 0.95951(15) 0.24278(14) 0.0175(6) Uani 1 1 d . . .
H32A H 0.4347 0.9395 0.2810 0.021 Uiso 1 1 calc R . .
C33 C 0.3925(2) 1.02944(16) 0.23691(15) 0.0210(7) Uani 1 1 d . . .
H33A H 0.3879 1.0558 0.2710 0.025 Uiso 1 1 calc R . .
C34 C 0.3721(3) 1.05995(16) 0.18005(16) 0.0257(7) Uani 1 1 d . . .
H34A H 0.3538 1.1068 0.1761 0.031 Uiso 1 1 calc R . .
C35 C 0.3789(3) 1.02037(17) 0.12900(15) 0.0252(7) Uani 1 1 d . . .
H35A H 0.3664 1.0410 0.0910 0.030 Uiso 1 1 calc R . .
C36 C 0.4043(3) 0.95024(16) 0.13462(14) 0.0193(6) Uani 1 1 d . . .
H36A H 0.4078 0.9240 0.1003 0.023 Uiso 1 1 calc R . .
C41 C 0.3971(2) 0.78580(15) 0.25113(13) 0.0142(6) Uani 1 1 d . . .
C42 C 0.3080(2) 0.81650(16) 0.27319(14) 0.0196(6) Uani 1 1 d . . .
H42A H 0.2858 0.8615 0.2619 0.024 Uiso 1 1 calc R . .
C43 C 0.2517(3) 0.77959(18) 0.31228(15) 0.0236(7) Uani 1 1 d . . .
H43A H 0.1934 0.8008 0.3278 0.028 Uiso 1 1 calc R . .
C44 C 0.2813(3) 0.71227(17) 0.32826(15) 0.0239(7) Uani 1 1 d . . .
H44A H 0.2427 0.6880 0.3541 0.029 Uiso 1 1 calc R . .
C45 C 0.3687(3) 0.68086(16) 0.30566(14) 0.0228(7) Uani 1 1 d . . .
H45A H 0.3883 0.6352 0.3160 0.027 Uiso 1 1 calc R . .
C46 C 0.4274(3) 0.71721(16) 0.26747(14) 0.0198(6) Uani 1 1 d . . .
H46A H 0.4867 0.6960 0.2528 0.024 Uiso 1 1 calc R . .
C51 C 0.9260(3) 0.75226(16) 0.18384(14) 0.0191(6) Uani 1 1 d . . .
C52 C 1.0269(3) 0.71564(16) 0.20099(16) 0.0243(7) Uani 1 1 d . . .
H52A H 1.0652 0.7182 0.2407 0.029 Uiso 1 1 calc R . .
C53 C 1.0709(3) 0.67545(17) 0.15938(17) 0.0276(7) Uani 1 1 d . . .
H53A H 1.1387 0.6518 0.1713 0.033 Uiso 1 1 calc R . .
C54 C 1.0147(3) 0.6705(2) 0.10087(18) 0.0400(10) Uani 1 1 d . . .
H54A H 1.0437 0.6431 0.0732 0.048 Uiso 1 1 calc R . .
C55 C 0.9150(4) 0.7064(3) 0.08319(18) 0.0519(12) Uani 1 1 d . . .
H55A H 0.8768 0.7031 0.0435 0.062 Uiso 1 1 calc R . .
C56 C 0.8709(3) 0.7475(2) 0.12445(16) 0.0338(9) Uani 1 1 d . . .
H56A H 0.8041 0.7720 0.1120 0.041 Uiso 1 1 calc R . .
C61 C 0.9583(3) 0.88500(16) 0.24324(14) 0.0197(6) Uani 1 1 d . . .
C62 C 0.9478(3) 0.93700(17) 0.28502(16) 0.0257(7) Uani 1 1 d . . .
H62A H 0.8947 0.9321 0.3102 0.031 Uiso 1 1 calc R . .
C63 C 1.0153(3) 0.99604(18) 0.28982(18) 0.0321(8) Uani 1 1 d . . .
H63A H 1.0081 1.0298 0.3184 0.038 Uiso 1 1 calc R . .
C64 C 1.0931(3) 1.00424(17) 0.25200(19) 0.0340(9) Uani 1 1 d . . .
H64A H 1.1389 1.0435 0.2555 0.041 Uiso 1 1 calc R . .
C65 C 1.1035(3) 0.95464(18) 0.20903(17) 0.0297(8) Uani 1 1 d . . .
H65A H 1.1551 0.9610 0.1831 0.036 Uiso 1 1 calc R . .
C66 C 1.0365(3) 0.89487(17) 0.20437(16) 0.0244(7) Uani 1 1 d . . .
H66A H 1.0439 0.8615 0.1754 0.029 Uiso 1 1 calc R . .
C71 C 0.9223(3) 0.76041(16) 0.31084(14) 0.0193(6) Uani 1 1 d . . .
C72 C 0.8992(3) 0.68957(17) 0.31338(16) 0.0290(8) Uani 1 1 d . . .
H72A H 0.8633 0.6669 0.2787 0.035 Uiso 1 1 calc R . .
C73 C 0.9290(3) 0.6525(2) 0.36682(18) 0.0373(9) Uani 1 1 d . . .
H73A H 0.9147 0.6051 0.3676 0.045 Uiso 1 1 calc R . .
C74 C 0.9802(3) 0.6864(2) 0.41900(17) 0.0369(9) Uani 1 1 d . . .
H74A H 1.0001 0.6619 0.4550 0.044 Uiso 1 1 calc R . .
C75 C 1.0016(3) 0.7569(2) 0.41730(16) 0.0306(8) Uani 1 1 d . . .
H75A H 1.0347 0.7798 0.4524 0.037 Uiso 1 1 calc R . .
C76 C 0.9740(3) 0.79357(18) 0.36365(14) 0.0228(7) Uani 1 1 d . . .
H76A H 0.9901 0.8407 0.3629 0.027 Uiso 1 1 calc R . .
C81 C 1.1171(4) 0.5052(2) 0.50767(19) 0.0437(10) Uiso 1 1 d . . 1
C82 C 1.0587(4) 0.5430(2) 0.5449(2) 0.0446(10) Uiso 1 1 d . A 1
C83 C 0.9413(4) 0.5375(2) 0.5373(2) 0.0457(10) Uiso 1 1 d . . 1
C84 C 1.0537(6) 0.5405(4) -0.0377(3) 0.0338(16) Uiso 0.50 1 d P . 2
C85 C 1.1152(7) 0.4975(4) 0.0069(4) 0.0360(18) Uiso 0.50 1 d P B 2
C86 C 1.0636(6) 0.4576(4) 0.0431(3) 0.0352(17) Uiso 0.50 1 d P . 2
C87 C 1.2644(12) 0.5626(7) -0.0797(7) 0.091(4) Uiso 0.50 1 d P C 3
C88 C 1.2929(11) 0.4936(8) -0.0990(6) 0.071(4) Uiso 0.50 1 d P C 3
C89 C 1.2524(10) 0.4358(6) -0.0686(5) 0.070(3) Uiso 0.50 1 d P C 3
C90 C 1.1853(9) 0.4484(6) -0.0234(5) 0.067(3) Uiso 0.50 1 d P C 3
C91 C 1.1581(11) 0.5120(7) -0.0043(6) 0.075(3) Uiso 0.50 1 d P C 3
C92 C 1.1942(12) 0.5699(7) -0.0352(7) 0.091(4) Uiso 0.50 1 d P C 3
C93 C 1.4596(7) 0.5472(5) -0.0372(4) 0.045(2) Uiso 0.50 1 d P . 4
C94 C 1.4443(8) 0.4777(5) -0.0221(4) 0.049(2) Uiso 0.50 1 d P . 4
C95 C 1.3588(7) 0.4370(4) -0.0570(4) 0.0401(19) Uiso 0.50 1 d P D 4
C96 C 1.2883(7) 0.4657(5) -0.1058(4) 0.0322(19) Uiso 0.50 1 d P D 4
C97 C 1.3007(6) 0.5378(4) -0.1194(3) 0.0279(15) Uiso 0.50 1 d P D 4
C98 C 1.3852(6) 0.5777(4) -0.0861(4) 0.0348(17) Uiso 0.50 1 d P D 4

loop_
_atom_site_aniso_label
_atom_site_aniso_U_11
_atom_site_aniso_U_22
_atom_site_aniso_U_33
_atom_site_aniso_U_23
_atom_site_aniso_U_13
_atom_site_aniso_U_12
Ir 0.01317(6) 0.01010(6) 0.01097(6) 0.00020(4) 0.00241(4) -0.00002(4)
Cl 0.0210(4) 0.0114(3) 0.0198(4) -0.0018(3) 0.0040(3) 0.0008(3)
P1 0.0143(4) 0.0116(3) 0.0116(3) 0.0004(3) 0.0024(3) -0.0002(3)
P2 0.0140(4) 0.0150(4) 0.0161(4) 0.0021(3) 0.0016(3) 0.0007(3)
S 0.0219(4) 0.0120(3) 0.0160(4) -0.0007(3) 0.0040(3) -0.0017(3)
O1 0.096(3) 0.0279(15) 0.068(2) -0.0218(14) 0.054(2) -0.0261(16)
O2 0.080(2) 0.0265(14) 0.0209(13) 0.0002(10) 0.0192(13) 0.0031(13)
O3 0.0428(14) 0.0189(11) 0.0177(12) 0.0003(9) 0.0058(10) -0.0011(10)
O4 0.0500(17) 0.0241(14) 0.0565(18) -0.0159(12) 0.0227(14) 0.0006(12)
O5 0.0507(15) 0.0161(12) 0.0168(12) 0.0032(9) 0.0035(11) -0.0038(11)
O6 0.0368(13) 0.0125(10) 0.0167(11) 0.0019(8) 0.0024(10) -0.0004(9)
C1 0.0115(14) 0.0176(15) 0.0191(16) -0.0009(12) 0.0016(11) -0.0003(11)
C2 0.0173(15) 0.0160(15) 0.0177(15) -0.0001(12) 0.0036(12) -0.0027(12)
C3 0.0191(15) 0.0167(15) 0.0154(15) -0.0042(12) 0.0040(12) 0.0005(12)
C4 0.0177(15) 0.0181(15) 0.0173(15) 0.0010(12) 0.0020(12) -0.0009(12)
C5 0.0138(14) 0.0152(15) 0.0184(15) 0.0020(12) -0.0006(12) -0.0013(11)
C6 0.0144(14) 0.0156(14) 0.0154(14) -0.0013(11) 0.0046(11) 0.0001(11)
C7 0.0168(14) 0.0174(15) 0.0142(15) 0.0012(12) 0.0054(12) -0.0012(12)
C8 0.0330(18) 0.0206(16) 0.0163(16) -0.0004(13) 0.0063(14) -0.0012(14)
C9 0.0282(18) 0.0214(17) 0.0188(16) -0.0013(13) 0.0031(13) -0.0054(13)
C10 0.0216(16) 0.0146(15) 0.0200(16) 0.0014(12) 0.0044(12) 0.0002(12)
C11 0.070(3) 0.026(2) 0.070(3) -0.023(2) 0.024(3) 0.005(2)
C13 0.051(2) 0.0165(16) 0.0208(17) 0.0067(13) 0.0020(16) 0.0036(15)
C15 0.062(3) 0.0220(18) 0.0195(17) 0.0062(14) 0.0016(17) -0.0059(17)
C21 0.0191(15) 0.0103(13) 0.0145(15) 0.0025(11) 0.0003(12) -0.0009(11)
C22 0.0210(15) 0.0126(14) 0.0176(15) 0.0009(11) 0.0032(12) -0.0012(12)
C23 0.0308(18) 0.0159(15) 0.0176(16) -0.0004(12) 0.0066(13) -0.0032(13)
C24 0.0323(18) 0.0271(18) 0.0156(16) -0.0014(13) -0.0049(14) -0.0061(15)
C25 0.0238(17) 0.0335(19) 0.0242(18) 0.0002(15) -0.0046(14) -0.0006(15)
C26 0.0209(16) 0.0239(16) 0.0211(17) -0.0010(13) 0.0019(13) 0.0013(13)
C31 0.0130(14) 0.0121(14) 0.0186(15) 0.0016(11) 0.0024(12) -0.0017(11)
C32 0.0132(14) 0.0180(15) 0.0210(16) -0.0009(12) 0.0027(12) -0.0003(12)
C33 0.0161(15) 0.0174(15) 0.0304(18) -0.0065(13) 0.0066(13) 0.0003(12)
C34 0.0204(16) 0.0128(15) 0.043(2) 0.0004(14) 0.0029(15) 0.0013(12)
C35 0.0270(17) 0.0195(16) 0.0281(18) 0.0105(14) 0.0016(14) 0.0012(13)
C36 0.0197(15) 0.0162(15) 0.0216(16) 0.0000(12) 0.0028(13) 0.0007(12)
C41 0.0144(14) 0.0149(14) 0.0132(14) 0.0011(11) 0.0019(11) -0.0032(11)
C42 0.0167(15) 0.0183(15) 0.0232(16) 0.0033(13) 0.0018(12) -0.0013(12)
C43 0.0168(15) 0.0311(18) 0.0245(17) -0.0007(14) 0.0078(13) 0.0004(13)
C44 0.0213(16) 0.0289(18) 0.0220(17) 0.0070(14) 0.0054(13) -0.0061(14)
C45 0.0265(17) 0.0178(16) 0.0236(17) 0.0064(13) 0.0036(13) -0.0048(13)
C46 0.0226(16) 0.0176(16) 0.0202(16) -0.0001(12) 0.0065(13) 0.0006(12)
C51 0.0159(15) 0.0180(15) 0.0246(17) 0.0032(12) 0.0067(13) 0.0009(12)
C52 0.0217(17) 0.0192(16) 0.0302(18) -0.0025(14) -0.0001(14) 0.0018(13)
C53 0.0220(17) 0.0215(17) 0.041(2) 0.0021(15) 0.0087(15) 0.0061(14)
C54 0.034(2) 0.053(3) 0.037(2) -0.0083(19) 0.0177(17) 0.0147(19)
C55 0.042(2) 0.092(4) 0.022(2) -0.008(2) 0.0072(17) 0.029(2)
C56 0.0278(19) 0.051(2) 0.0233(18) 0.0017(16) 0.0070(15) 0.0192(17)
C61 0.0158(15) 0.0155(15) 0.0264(17) 0.0044(13) 0.0000(13) 0.0007(12)
C62 0.0169(16) 0.0226(17) 0.036(2) -0.0004(14) 0.0013(14) 0.0001(13)
C63 0.0239(18) 0.0185(17) 0.052(2) -0.0060(16) 0.0007(16) -0.0007(14)
C64 0.0225(18) 0.0160(17) 0.061(3) 0.0073(16) -0.0003(17) -0.0039(14)
C65 0.0216(17) 0.0261(18) 0.041(2) 0.0129(16) 0.0045(15) -0.0026(14)
C66 0.0197(16) 0.0231(17) 0.0296(18) 0.0042(14) 0.0025(14) 0.0037(13)
C71 0.0169(15) 0.0207(16) 0.0199(16) 0.0035(12) 0.0017(12) 0.0037(12)
C72 0.0349(19) 0.0231(18) 0.0248(18) 0.0041(14) -0.0064(15) -0.0022(15)
C73 0.038(2) 0.031(2) 0.038(2) 0.0145(17) -0.0045(17) -0.0009(17)
C74 0.032(2) 0.049(2) 0.0269(19) 0.0178(17) -0.0040(15) 0.0024(17)
C75 0.0223(17) 0.047(2) 0.0195(17) 0.0026(15) -0.0041(14) -0.0014(16)
C76 0.0201(16) 0.0279(17) 0.0209(17) 0.0039(13) 0.0049(13) -0.0008(13)

loop_
_atom_type_symbol
_atom_type_description
_atom_type_scat_dispersion_real
_atom_type_scat_dispersion_imag
_atom_type_scat_source
C C 0.0033 0.0016 'International Tables Vol C Tables 4.2.6.8 and 6.1.1.4'
H H 0.0000 0.0000 'International Tables Vol C Tables 4.2.6.8 and 6.1.1.4'
O O 0.0106 0.0060 'International Tables Vol C Tables 4.2.6.8 and 6.1.1.4'
P P 0.1023 0.0942 'International Tables Vol C Tables 4.2.6.8 and 6.1.1.4'
S S 0.1246 0.1234 'International Tables Vol C Tables 4.2.6.8 and 6.1.1.4'
Cl Cl 0.1484 0.1585 'International Tables Vol C Tables 4.2.6.8 and 6.1.1.4'
Ir Ir -1.4442 7.9887 'International Tables Vol C Tables 4.2.6.8 and 6.1.1.4'

loop_
_geom_angle_atom_site_label_1
_geom_angle_atom_site_label_2
_geom_angle_atom_site_label_3
_geom_angle
_geom_angle_site_symmetry_1
_geom_angle_site_symmetry_3
_geom_angle_publ_flag
C1 Ir C5 91.39(12) . . y
C1 Ir C6 84.17(12) . . y
C5 Ir C6 175.49(11) . . y
C1 Ir P1 91.11(8) . . y
C5 Ir P1 93.10(8) . . y
C6 Ir P1 86.17(8) . . y
C1 Ir P2 94.93(8) . . y
C5 Ir P2 89.53(8) . . y
C6 Ir P2 91.67(8) . . y
P1 Ir P2 173.35(3) . . y
C1 Ir Cl 176.46(9) . . y
C5 Ir Cl 85.07(9) . . y
C6 Ir Cl 99.36(8) . . y
P1 Ir Cl 88.86(2) . . y
P2 Ir Cl 85.28(2) . . y
C31 P1 C41 106.44(13) . . n
C31 P1 C21 101.97(13) . . n
C41 P1 C21 102.36(13) . . n
C31 P1 Ir 111.49(9) . . n
C41 P1 Ir 115.49(10) . . n
C21 P1 Ir 117.61(10) . . n
C51 P2 C61 103.85(14) . . n
C51 P2 C71 102.85(14) . . n
C61 P2 C71 105.16(14) . . n
C51 P2 Ir 116.06(10) . . n
C61 P2 Ir 116.28(10) . . n
C71 P2 Ir 111.22(10) . . n
C1 S C7 98.80(14) . . y
C8 O4 C11 114.2(3) . . n
C9 O5 C15 116.1(3) . . n
C10 O6 C13 116.1(2) . . n
C2 C1 S 114.6(2) . . y
C2 C1 Ir 125.5(2) . . y
S C1 Ir 119.84(16) . . y
C3 C2 C1 124.5(3) . . y
C3 C2 C8 116.0(3) . . y
C1 C2 C8 119.5(3) . . y
C2 C3 C4 128.2(3) . . y
C2 C3 H3A 115.9 . . n
C4 C3 H3A 115.9 . . n
C5 C4 C3 121.8(3) . . y
C5 C4 C9 122.6(3) . . y
C3 C4 C9 115.6(3) . . y
C4 C5 Ir 128.3(2) . . y
C4 C5 H5A 115.9 . . n
Ir C5 H5A 115.9 . . n
C7 C6 Ir 117.8(2) . . y
C7 C6 H6A 121.1 . . n
Ir C6 H6A 121.1 . . n
C6 C7 C10 124.2(3) . . y
C6 C7 S 119.1(2) . . y
C10 C7 S 116.2(2) . . y
O1 C8 O4 123.4(3) . . n
O1 C8 C2 124.6(3) . . n
O4 C8 C2 111.9(3) . . n
O2 C9 O5 121.6(3) . . n
O2 C9 C4 125.3(3) . . n
O5 C9 C4 113.1(3) . . n
O3 C10 O6 122.8(3) . . n
O3 C10 C7 124.9(3) . . n
O6 C10 C7 112.2(3) . . n
O4 C11 H11A 109.5 . . n
O4 C11 H11B 109.5 . . n
H11A C11 H11B 109.5 . . n
O4 C11 H11C 109.5 . . n
H11A C11 H11C 109.5 . . n
H11B C11 H11C 109.5 . . n
O6 C13 H13A 109.5 . . n
O6 C13 H13B 109.5 . . n
H13A C13 H13B 109.5 . . n
O6 C13 H13C 109.5 . . n
H13A C13 H13C 109.5 . . n
H13B C13 H13C 109.5 . . n
O5 C15 H15A 109.5 . . n
O5 C15 H15B 109.5 . . n
H15A C15 H15B 109.5 . . n
O5 C15 H15C 109.5 . . n
H15A C15 H15C 109.5 . . n
H15B C15 H15C 109.5 . . n
C22 C21 C26 119.3(3) . . n
C22 C21 P1 123.0(2) . . n
C26 C21 P1 117.6(2) . . n
C21 C22 C23 119.9(3) . . n
C21 C22 H22A 120.1 . . n
C23 C22 H22A 120.1 . . n
C24 C23 C22 120.2(3) . . n
C24 C23 H23A 119.9 . . n
C22 C23 H23A 119.9 . . n
C23 C24 C25 119.9(3) . . n
C23 C24 H24A 120.1 . . n
C25 C24 H24A 120.1 . . n
C26 C25 C24 120.3(3) . . n
C26 C25 H25A 119.9 . . n
C24 C25 H25A 119.9 . . n
C25 C26 C21 120.5(3) . . n
C25 C26 H26A 119.8 . . n
C21 C26 H26A 119.8 . . n
C32 C31 C36 118.6(3) . . n
C32 C31 P1 122.1(2) . . n
C36 C31 P1 118.9(2) . . n
C33 C32 C31 120.9(3) . . n
C33 C32 H32A 119.6 . . n
C31 C32 H32A 119.6 . . n
C32 C33 C34 119.9(3) . . n
C32 C33 H33A 120.0 . . n
C34 C33 H33A 120.0 . . n
C33 C34 C35 120.0(3) . . n
C33 C34 H34A 120.0 . . n
C35 C34 H34A 120.0 . . n
C36 C35 C34 120.2(3) . . n
C36 C35 H35A 119.9 . . n
C34 C35 H35A 119.9 . . n
C35 C36 C31 120.4(3) . . n
C35 C36 H36A 119.8 . . n
C31 C36 H36A 119.8 . . n
C42 C41 C46 119.2(3) . . n
C42 C41 P1 123.5(2) . . n
C46 C41 P1 117.3(2) . . n
C41 C42 C43 119.8(3) . . n
C41 C42 H42A 120.1 . . n
C43 C42 H42A 120.1 . . n
C44 C43 C42 121.0(3) . . n
C44 C43 H43A 119.5 . . n
C42 C43 H43A 119.5 . . n
C43 C44 C45 119.6(3) . . n
C43 C44 H44A 120.2 . . n
C45 C44 H44A 120.2 . . n
C44 C45 C46 120.4(3) . . n
C44 C45 H45A 119.8 . . n
C46 C45 H45A 119.8 . . n
C45 C46 C41 120.0(3) . . n
C45 C46 H46A 120.0 . . n
C41 C46 H46A 120.0 . . n
C56 C51 C52 118.4(3) . . n
C56 C51 P2 121.9(2) . . n
C52 C51 P2 119.7(2) . . n
C53 C52 C51 120.8(3) . . n
C53 C52 H52A 119.6 . . n
C51 C52 H52A 119.6 . . n
C54 C53 C52 120.2(3) . . n
C54 C53 H53A 119.9 . . n
C52 C53 H53A 119.9 . . n
C53 C54 C55 119.8(3) . . n
C53 C54 H54A 120.1 . . n
C55 C54 H54A 120.1 . . n
C54 C55 C56 120.4(4) . . n
C54 C55 H55A 119.8 . . n
C56 C55 H55A 119.8 . . n
C51 C56 C55 120.4(3) . . n
C51 C56 H56A 119.8 . . n
C55 C56 H56A 119.8 . . n
C62 C61 C66 118.1(3) . . n
C62 C61 P2 120.8(2) . . n
C66 C61 P2 121.1(2) . . n
C63 C62 C61 121.3(3) . . n
C63 C62 H62A 119.3 . . n
C61 C62 H62A 119.3 . . n
C64 C63 C62 119.7(3) . . n
C64 C63 H63A 120.2 . . n
C62 C63 H63A 120.2 . . n
C63 C64 C65 120.5(3) . . n
C63 C64 H64A 119.8 . . n
C65 C64 H64A 119.8 . . n
C64 C65 C66 120.1(3) . . n
C64 C65 H65A 120.0 . . n
C66 C65 H65A 120.0 . . n
C65 C66 C61 120.3(3) . . n
C65 C66 H66A 119.9 . . n
C61 C66 H66A 119.9 . . n
C76 C71 C72 118.4(3) . . n
C76 C71 P2 123.5(2) . . n
C72 C71 P2 117.9(2) . . n
C73 C72 C71 121.1(3) . . n
C73 C72 H72A 119.4 . . n
C71 C72 H72A 119.4 . . n
C74 C73 C72 119.7(4) . . n
C74 C73 H73A 120.1 . . n
C72 C73 H73A 120.1 . . n
C75 C74 C73 119.7(3) . . n
C75 C74 H74A 120.2 . . n
C73 C74 H74A 120.2 . . n
C76 C75 C74 120.5(3) . . n
C76 C75 H75A 119.8 . . n
C74 C75 H75A 119.8 . . n
C75 C76 C71 120.6(3) . . n
C75 C76 H76A 119.7 . . n
C71 C76 H76A 119.7 . . n
C82 C81 C83 120.3(4) . 3_766 ?
C81 C82 C83 119.6(4) . . n
C81 C83 C82 120.1(4) 3_766 . n
C86 C84 C85 118.2(7) 3_765 . n
C86 C85 C84 121.8(8) . . n
C85 C86 C84 119.9(7) . 3_765 ?
C92 C87 C88 119.8(13) . . n
C89 C88 C87 116.7(12) . . n
C90 C89 C88 119.2(11) . . n
C91 C90 C89 125.3(12) . . n
C90 C91 C92 116.3(12) . . n
C91 C92 C87 122.4(13) . . n
C94 C93 C98 119.6(8) . . n
C94 C93 C94 68.5(7) . 3_865 ?
C98 C93 C94 171.9(8) . 3_865 ?
C93 C94 C95 120.7(8) . . n
C93 C94 C93 111.5(7) . 3_865 ?
C95 C94 C93 127.8(8) . 3_865 ?
C93 C94 C94 63.0(6) . 3_865 ?
C95 C94 C94 175.8(10) . 3_865 ?
C93 C94 C94 48.4(5) 3_865 3_865 ?
C96 C95 C94 120.1(8) . . n
C95 C96 C97 119.1(8) . . n
C98 C97 C96 121.2(7) . . n
C97 C98 C93 119.3(7) . . n

loop_
_geom_bond_atom_site_label_1
_geom_bond_atom_site_label_2
_geom_bond_distance
_geom_bond_site_symmetry_2
_geom_bond_publ_flag
Ir C1 1.973(3) . y
Ir C5 2.042(3) . y
Ir C6 2.106(3) . y
Ir P1 2.3622(7) . y
Ir P2 2.3667(8) . y
Ir Cl 2.4685(7) . y
P1 C31 1.831(3) . n
P1 C41 1.831(3) . n
P1 C21 1.840(3) . n
P2 C51 1.828(3) . n
P2 C61 1.831(3) . n
P2 C71 1.839(3) . n
S C1 1.722(3) . y
S C7 1.765(3) . y
O1 C8 1.180(4) . n
O2 C9 1.216(4) . n
O3 C10 1.215(4) . n
O4 C8 1.319(4) . n
O4 C11 1.463(4) . n
O5 C9 1.342(4) . n
O5 C15 1.440(4) . n
O6 C10 1.347(4) . n
O6 C13 1.451(4) . n
C1 C2 1.449(4) . y
C2 C3 1.361(4) . y
C2 C8 1.515(4) . y
C3 C4 1.434(4) . y
C3 H3A 0.9300 . n
C4 C5 1.360(4) . y
C4 C9 1.480(4) . y
C5 H5A 0.9300 . n
C6 C7 1.341(4) . y
C6 H6A 0.9300 . n
C7 C10 1.477(4) . y
C11 H11A 0.9600 . n
C11 H11B 0.9600 . n
C11 H11C 0.9600 . n
C13 H13A 0.9600 . n
C13 H13B 0.9600 . n
C13 H13C 0.9600 . n
C15 H15A 0.9600 . n
C15 H15B 0.9600 . n
C15 H15C 0.9600 . n
C21 C22 1.397(4) . n
C21 C26 1.397(4) . n
C22 C23 1.397(4) . n
C22 H22A 0.9300 . n
C23 C24 1.385(5) . n
C23 H23A 0.9300 . n
C24 C25 1.391(5) . n
C24 H24A 0.9300 . n
C25 C26 1.382(5) . n
C25 H25A 0.9300 . n
C26 H26A 0.9300 . n
C31 C32 1.400(4) . n
C31 C36 1.405(4) . n
C32 C33 1.388(4) . n
C32 H32A 0.9300 . n
C33 C34 1.388(5) . n
C33 H33A 0.9300 . n
C34 C35 1.392(5) . n
C34 H34A 0.9300 . n
C35 C36 1.387(4) . n
C35 H35A 0.9300 . n
C36 H36A 0.9300 . n
C41 C42 1.390(4) . n
C41 C46 1.403(4) . n
C42 C43 1.394(4) . n
C42 H42A 0.9300 . n
C43 C44 1.376(5) . n
C43 H43A 0.9300 . n
C44 C45 1.384(5) . n
C44 H44A 0.9300 . n
C45 C46 1.393(4) . n
C45 H45A 0.9300 . n
C46 H46A 0.9300 . n
C51 C56 1.383(5) . n
C51 C52 1.396(4) . n
C52 C53 1.389(5) . n
C52 H52A 0.9300 . n
C53 C54 1.370(5) . n
C53 H53A 0.9300 . n
C54 C55 1.378(5) . n
C54 H54A 0.9300 . n
C55 C56 1.394(5) . n
C55 H55A 0.9300 . n
C56 H56A 0.9300 . n
C61 C62 1.394(5) . n
C61 C66 1.405(4) . n
C62 C63 1.390(5) . n
C62 H62A 0.9300 . n
C63 C64 1.379(5) . n
C63 H63A 0.9300 . n
C64 C65 1.380(5) . n
C64 H64A 0.9300 . n
C65 C66 1.398(5) . n
C65 H65A 0.9300 . n
C66 H66A 0.9300 . n
C71 C76 1.393(4) . n
C71 C72 1.396(4) . n
C72 C73 1.389(5) . n
C72 H72A 0.9300 . n
C73 C74 1.387(6) . n
C73 H73A 0.9300 . n
C74 C75 1.386(5) . n
C74 H74A 0.9300 . n
C75 C76 1.386(5) . n
C75 H75A 0.9300 . n
C76 H76A 0.9300 . n
C81 C82 1.390(6) . n
C81 C83 1.393(6) 3_766 ?
C82 C83 1.394(6) . n
C83 C81 1.393(6) 3_766 ?
C84 C86 1.392(10) 3_765 ?
C84 C85 1.404(11) . n
C85 C86 1.347(11) . n
C86 C84 1.392(10) 3_765 ?
C87 C92 1.426(18) . n
C87 C88 1.458(19) . n
C88 C89 1.438(18) . n
C89 C90 1.425(15) . n
C90 C91 1.358(16) . n
C91 C92 1.421(18) . n
C93 C94 1.402(12) . n
C93 C98 1.415(11) . n
C93 C94 1.670(12) 3_865 ?
C94 C95 1.413(12) . n
C94 C93 1.670(12) 3_865 ?
C94 C94 1.744(18) 3_865 ?
C95 C96 1.378(12) . n
C96 C97 1.436(11) . n
C97 C98 1.382(10) . n
